data_4127246
loop_
_publ_author_name
'Shao, Baihao'
'Qian, Hai'
'Li, Quan'
'Aprahamian, Ivan'

_publ_section_title
;
 Structure Property Analysis of the Solution and Solid-State Properties of
 Bistable Photochromic Hydrazones.
;
_journal_issue 20
_journal_name_full 'Journal of the American Chemical Society'
_journal_page_first 8364
_journal_page_last 8371
_journal_paper_doi 10.1021/jacs.9b03932
_journal_volume 141
_journal_year 2019
_chemical_formula_moiety 'C17 H18 N2 O3'
_chemical_formula_sum 'C17 H18 N2 O3'
_chemical_formula_weight 298.33
_space_group_crystal_system monoclinic
_space_group_IT_number 9
_space_group_name_Hall 'C -2yc'
_space_group_name_H-M_alt 'C 1 c 1'
_symmetry_space_group_name_Hall 'C -2yc'
_symmetry_space_group_name_H-M 'C 1 c 1'
_atom_sites_solution_hydrogens mixed
_atom_sites_solution_primary dual
_audit_creation_date 2018-04-03
_audit_creation_method
;
Olex2 1.2-alpha
(compiled 2018.03.30 svn.r3494 for OlexSys, GUI svn.r5482)
;
_cell_angle_alpha 90
_cell_angle_beta 98.8010(10)
_cell_angle_gamma 90
_cell_formula_units_Z 4
_cell_length_a 17.0954(16)
_cell_length_b 12.4698(12)
_cell_length_c 7.1665(7)
_cell_measurement_reflns_used 3292
_cell_measurement_temperature 173(2)
_cell_measurement_theta_max 25.44
_cell_measurement_theta_min 2.41
_cell_volume 1509.7(3)
_computing_cell_refinement 'SAINT v8.34A (Bruker, 2013)'
_computing_data_collection 'COSMO (BRUKER, V1.61, 2009)'
_computing_data_reduction 'SAINT v8.34A (Bruker, 2013)'
_computing_molecular_graphics 'Olex2 (Dolomanov et al., 2009)'
_computing_publication_material 'Olex2 (Dolomanov et al., 2009)'
_computing_structure_refinement 'ShelXL (Sheldrick, 2015)'
_computing_structure_solution 'ShelXT (Sheldrick, 2015)'
_diffrn_ambient_temperature 173(2)
_diffrn_detector_area_resol_mean 8.36
_diffrn_measured_fraction_theta_full 1.000
_diffrn_measured_fraction_theta_max 0.999
_diffrn_measurement_device_type 'Bruker APEX-II CCD'
_diffrn_measurement_method \w
_diffrn_radiation_monochromator graphite
_diffrn_radiation_type MoK\a
_diffrn_radiation_wavelength 0.71073
_diffrn_reflns_av_R_equivalents 0.0287
_diffrn_reflns_av_unetI/netI 0.0391
_diffrn_reflns_Laue_measured_fraction_full 1.000
_diffrn_reflns_Laue_measured_fraction_max 0.999
_diffrn_reflns_limit_h_max 20
_diffrn_reflns_limit_h_min -20
_diffrn_reflns_limit_k_max 15
_diffrn_reflns_limit_k_min -15
_diffrn_reflns_limit_l_max 8
_diffrn_reflns_limit_l_min -8
_diffrn_reflns_number 6010
_diffrn_reflns_point_group_measured_fraction_full 0.991
_diffrn_reflns_point_group_measured_fraction_max 0.989
_diffrn_reflns_theta_full 25.242
_diffrn_reflns_theta_max 25.436
_diffrn_reflns_theta_min 2.030
_diffrn_source 'sealed tube'
_diffrn_standards_number 0
_exptl_absorpt_coefficient_mu 0.091
_exptl_absorpt_correction_T_max 0.7452
_exptl_absorpt_correction_T_min 0.6700
_exptl_absorpt_correction_type multi-scan
_exptl_absorpt_process_details
'SADABS-2014/5 (Bruker,2014/5) was used for absorption correction. wR2(int) was 0.0584 before and 0.0492 after correction. The Ratio of minimum to maximum transmission is 0.8991. The \l/2 correction factor is 0.00150.'
_exptl_crystal_colour yellow
_exptl_crystal_colour_primary yellow
_exptl_crystal_density_diffrn 1.313
_exptl_crystal_description chunk
_exptl_crystal_F_000 632
_exptl_crystal_recrystallization_method 'used as received'
_exptl_crystal_size_max 0.269
_exptl_crystal_size_mid 0.23
_exptl_crystal_size_min 0.223
_refine_diff_density_max 0.161
_refine_diff_density_min -0.145
_refine_diff_density_rms 0.035
_refine_ls_abs_structure_details
;
 Refined as an inversion twin.
;
_refine_ls_abs_structure_Flack 2.0(17)
_refine_ls_extinction_method none
_refine_ls_goodness_of_fit_ref 1.054
_refine_ls_hydrogen_treatment mixed
_refine_ls_matrix_type full
_refine_ls_number_parameters 206
_refine_ls_number_reflns 2756
_refine_ls_number_restraints 2
_refine_ls_restrained_S_all 1.054
_refine_ls_R_factor_all 0.0455
_refine_ls_R_factor_gt 0.0392
_refine_ls_shift/su_max 0.000
_refine_ls_shift/su_mean 0.000
_refine_ls_structure_factor_coef Fsqd
_refine_ls_weighting_details 'w=1/[\s^2^(Fo^2^)+(0.0530P)^2^] where P=(Fo^2^+2Fc^2^)/3'
_refine_ls_weighting_scheme calc
_refine_ls_wR_factor_gt 0.0919
_refine_ls_wR_factor_ref 0.0977
_reflns_Friedel_coverage 0.974
_reflns_Friedel_fraction_full 0.983
_reflns_Friedel_fraction_max 0.978
_reflns_number_gt 2410
_reflns_number_total 2756
_reflns_threshold_expression 'I > 2\s(I)'
_cod_data_source_file ja9b03932_si_006.cif
_cod_data_source_block ia318c
_cod_depositor_comments 'Adding full bibliography for 4127241--4127247.cif.'
_cod_database_code 4127246
_shelx_shelxl_version_number 2018/3
_shelx_space_group_comment
;
The symmetry employed for this shelxl refinement is uniquely defined
by the following loop, which should always be used as a source of
symmetry information in preference to the above space-group names.
They are only intended as comments.
;
_shelx_estimated_absorpt_t_max 0.980
_shelx_estimated_absorpt_t_min 0.976
_olex2_refinement_description
;
1. Twinned data refinement
 Scales: -1.0(17)
 2.0(17)
2. Fixed Uiso
 At 1.2 times of:
  All C(H) groups, All C(H,H) groups
 At 1.5 times of:
  All C(H,H,H) groups
3.a Secondary CH2 refined with riding coordinates:
 C9(H9A,H9B)
3.b Aromatic/amide H refined with riding coordinates:
 C4(H4), C5(H5), C6(H6), C7(H7), C8(H8), C12(H12), C13(H13), C15(H15), C16(H16)
3.c Idealised Me refined as rotating group:
 C10(H10A,H10B,H10C), C17(H17A,H17B,H17C)
;
_olex2_diffrn_ambient_temperature_device 'Oxford Cryosystems'
_olex2_exptl_crystal_mounting_method 'The crystal was mounted on a nylon loop with paratone oil'
_olex2_submission_original_sample_id BHS-Hz-4OMe
_olex2_submission_special_instructions 'No special instructions were received'

loop_
_space_group_symop_operation_xyz
'x, y, z'
'x, -y, z+1/2'
'x+1/2, y+1/2, z'
'x+1/2, -y+1/2, z+1/2'

loop_
_atom_site_label
_atom_site_type_symbol
_atom_site_fract_x
_atom_site_fract_y
_atom_site_fract_z
_atom_site_U_iso_or_equiv
_atom_site_adp_type
_atom_site_occupancy
_atom_site_site_symmetry_order
_atom_site_calc_flag
_atom_site_refinement_flags_posn
O1 O 0.36281(13) 0.72298(18) 0.6258(3) 0.0357(6) Uani 1 1 d .
O2 O 0.37639(14) 0.54431(18) 0.5947(3) 0.0379(6) Uani 1 1 d .
O3 O 0.72703(13) 0.21256(18) 0.2215(3) 0.0359(6) Uani 1 1 d .
N1 N 0.50581(15) 0.5903(2) 0.3943(3) 0.0283(6) Uani 1 1 d .
N2 N 0.50424(16) 0.4889(2) 0.4481(4) 0.0290(6) Uani 1 1 d .
H2 H 0.4644(19) 0.462(3) 0.500(5) 0.032(10) Uiso 1 1 d .
C1 C 0.39503(19) 0.6354(3) 0.5583(4) 0.0282(7) Uani 1 1 d .
C2 C 0.45630(18) 0.6621(3) 0.4407(4) 0.0276(7) Uani 1 1 d .
C3 C 0.46772(19) 0.7714(3) 0.3697(4) 0.0284(7) Uani 1 1 d .
C4 C 0.4047(2) 0.8383(3) 0.3006(5) 0.0339(8) Uani 1 1 d .
H4 H 0.352042 0.816504 0.308677 0.041 Uiso 1 1 calc R
C5 C 0.4179(2) 0.9363(3) 0.2204(5) 0.0381(9) Uani 1 1 d .
H5 H 0.374258 0.980901 0.173739 0.046 Uiso 1 1 calc R
C6 C 0.4941(2) 0.9701(3) 0.2072(5) 0.0373(8) Uani 1 1 d .
H6 H 0.502859 1.037246 0.151171 0.045 Uiso 1 1 calc R
C7 C 0.5570(2) 0.9049(3) 0.2768(5) 0.0348(8) Uani 1 1 d .
H7 H 0.609484 0.927682 0.269987 0.042 Uiso 1 1 calc R
C8 C 0.5444(2) 0.8066(3) 0.3565(5) 0.0322(8) Uani 1 1 d .
H8 H 0.588371 0.762386 0.402770 0.039 Uiso 1 1 calc R
C9 C 0.3040(2) 0.7043(3) 0.7471(5) 0.0398(9) Uani 1 1 d .
H9A H 0.328290 0.667751 0.864398 0.048 Uiso 1 1 calc R
H9B H 0.261010 0.658394 0.682170 0.048 Uiso 1 1 calc R
C10 C 0.2719(2) 0.8111(3) 0.7923(5) 0.0427(9) Uani 1 1 d .
H10A H 0.246140 0.845187 0.675729 0.064 Uiso 1 1 calc GR
H10B H 0.315280 0.856688 0.852293 0.064 Uiso 1 1 calc GR
H10C H 0.233199 0.801418 0.878696 0.064 Uiso 1 1 calc GR
C11 C 0.56091(19) 0.4180(3) 0.3944(4) 0.0273(7) Uani 1 1 d .
C12 C 0.62585(18) 0.4560(3) 0.3184(4) 0.0289(7) Uani 1 1 d .
H12 H 0.633287 0.530957 0.305243 0.035 Uiso 1 1 calc R
C13 C 0.67936(19) 0.3848(3) 0.2622(4) 0.0306(7) Uani 1 1 d .
H13 H 0.722911 0.410998 0.207788 0.037 Uiso 1 1 calc R
C14 C 0.67030(19) 0.2754(2) 0.2843(4) 0.0284(7) Uani 1 1 d .
C15 C 0.60714(19) 0.2372(3) 0.3641(5) 0.0309(8) Uani 1 1 d .
H15 H 0.600950 0.162358 0.381331 0.037 Uiso 1 1 calc R
C16 C 0.55243(19) 0.3092(3) 0.4192(4) 0.0291(7) Uani 1 1 d .
H16 H 0.509022 0.282970 0.474217 0.035 Uiso 1 1 calc R
C17 C 0.7175(2) 0.0991(3) 0.2288(5) 0.0380(9) Uani 1 1 d .
H17A H 0.668484 0.078255 0.147342 0.057 Uiso 1 1 calc GR
H17B H 0.714774 0.077228 0.359058 0.057 Uiso 1 1 calc GR
H17C H 0.762599 0.063821 0.185172 0.057 Uiso 1 1 calc GR

loop_
_atom_site_aniso_label
_atom_site_aniso_U_11
_atom_site_aniso_U_22
_atom_site_aniso_U_33
_atom_site_aniso_U_23
_atom_site_aniso_U_13
_atom_site_aniso_U_12
O1 0.0368(14) 0.0376(13) 0.0360(13) 0.0023(11) 0.0160(10) 0.0036(11)
O2 0.0357(13) 0.0345(13) 0.0458(15) 0.0080(11) 0.0136(11) -0.0008(11)
O3 0.0323(14) 0.0291(12) 0.0483(16) -0.0011(11) 0.0127(11) 0.0001(10)
N1 0.0306(14) 0.0287(16) 0.0250(14) 0.0001(11) 0.0025(11) 0.0007(12)
N2 0.0289(15) 0.0302(16) 0.0287(15) 0.0026(12) 0.0076(12) -0.0002(12)
C1 0.0259(17) 0.0328(19) 0.0260(16) 0.0039(14) 0.0043(13) 0.0039(14)
C2 0.0262(17) 0.0316(18) 0.0249(17) 0.0013(14) 0.0033(13) 0.0013(14)
C3 0.0309(17) 0.0309(18) 0.0245(17) -0.0048(14) 0.0074(13) -0.0044(14)
C4 0.0336(18) 0.0369(19) 0.0315(18) 0.0006(14) 0.0053(14) -0.0016(15)
C5 0.044(2) 0.0359(19) 0.034(2) 0.0035(15) 0.0025(16) 0.0018(16)
C6 0.050(2) 0.0306(18) 0.0316(19) 0.0027(15) 0.0077(16) -0.0064(17)
C7 0.0344(19) 0.0376(19) 0.0337(19) 0.0012(15) 0.0090(15) -0.0072(17)
C8 0.0334(19) 0.0358(19) 0.0275(17) -0.0017(15) 0.0049(14) -0.0018(15)
C9 0.039(2) 0.048(2) 0.0366(19) 0.0044(17) 0.0179(16) 0.0018(16)
C10 0.046(2) 0.050(2) 0.0356(19) -0.0044(16) 0.0166(17) 0.0058(18)
C11 0.0288(17) 0.0309(18) 0.0211(15) -0.0009(13) 0.0006(13) 0.0007(14)
C12 0.0298(17) 0.0255(17) 0.0312(17) 0.0025(13) 0.0040(13) -0.0023(14)
C13 0.0277(17) 0.0335(18) 0.0306(17) 0.0023(15) 0.0049(14) -0.0024(15)
C14 0.0294(16) 0.0294(17) 0.0256(16) -0.0008(13) 0.0015(13) 0.0033(14)
C15 0.0346(19) 0.0282(18) 0.0295(17) 0.0022(14) 0.0037(14) -0.0005(14)
C16 0.0299(18) 0.0321(18) 0.0265(17) 0.0029(14) 0.0080(13) -0.0015(14)
C17 0.039(2) 0.0291(19) 0.047(2) -0.0024(16) 0.0084(17) 0.0020(16)

loop_
_atom_type_symbol
_atom_type_description
_atom_type_scat_dispersion_real
_atom_type_scat_dispersion_imag
_atom_type_scat_source
C C 0.0033 0.0016 'International Tables Vol C Tables 4.2.6.8 and 6.1.1.4'
H H 0.0000 0.0000 'International Tables Vol C Tables 4.2.6.8 and 6.1.1.4'
N N 0.0061 0.0033 'International Tables Vol C Tables 4.2.6.8 and 6.1.1.4'
O O 0.0106 0.0060 'International Tables Vol C Tables 4.2.6.8 and 6.1.1.4'

loop_
_geom_angle_atom_site_label_1
_geom_angle_atom_site_label_2
_geom_angle_atom_site_label_3
_geom_angle
C1 O1 C9 116.5(3)
C14 O3 C17 117.6(2)
C2 N1 N2 122.5(3)
N1 N2 H2 122(2)
N1 N2 C11 118.3(3)
C11 N2 H2 119(2)
O1 C1 C2 112.7(3)
O2 C1 O1 123.0(3)
O2 C1 C2 124.3(3)
N1 C2 C1 122.1(3)
N1 C2 C3 114.8(3)
C3 C2 C1 123.1(3)
C4 C3 C2 122.6(3)
C4 C3 C8 118.1(3)
C8 C3 C2 119.1(3)
C3 C4 H4 119.7
C5 C4 C3 120.6(3)
C5 C4 H4 119.7
C4 C5 H5 119.6
C4 C5 C6 120.9(3)
C6 C5 H5 119.6
C5 C6 H6 120.5
C7 C6 C5 118.9(3)
C7 C6 H6 120.5
C6 C7 H7 119.7
C6 C7 C8 120.7(3)
C8 C7 H7 119.7
C3 C8 H8 119.6
C7 C8 C3 120.8(3)
C7 C8 H8 119.6
O1 C9 H9A 110.2
O1 C9 H9B 110.2
O1 C9 C10 107.4(3)
H9A C9 H9B 108.5
C10 C9 H9A 110.2
C10 C9 H9B 110.2
C9 C10 H10A 109.5
C9 C10 H10B 109.5
C9 C10 H10C 109.5
H10A C10 H10B 109.5
H10A C10 H10C 109.5
H10B C10 H10C 109.5
C12 C11 N2 121.1(3)
C16 C11 N2 119.5(3)
C16 C11 C12 119.4(3)
C11 C12 H12 120.0
C13 C12 C11 120.0(3)
C13 C12 H12 120.0
C12 C13 H13 119.6
C12 C13 C14 120.7(3)
C14 C13 H13 119.6
O3 C14 C13 115.3(3)
O3 C14 C15 125.1(3)
C15 C14 C13 119.7(3)
C14 C15 H15 120.1
C14 C15 C16 119.7(3)
C16 C15 H15 120.1
C11 C16 C15 120.5(3)
C11 C16 H16 119.7
C15 C16 H16 119.7
O3 C17 H17A 109.5
O3 C17 H17B 109.5
O3 C17 H17C 109.5
H17A C17 H17B 109.5
H17A C17 H17C 109.5
H17B C17 H17C 109.5

loop_
_geom_bond_atom_site_label_1
_geom_bond_atom_site_label_2
_geom_bond_distance
O1 C1 1.346(4)
O1 C9 1.445(4)
O2 C1 1.218(4)
O3 C14 1.375(4)
O3 C17 1.426(4)
N1 N2 1.323(4)
N1 C2 1.309(4)
N2 H2 0.89(4)
N2 C11 1.407(4)
C1 C2 1.479(4)
C2 C3 1.479(4)
C3 C4 1.393(5)
C3 C8 1.399(4)
C4 H4 0.9500
C4 C5 1.383(5)
C5 H5 0.9500
C5 C6 1.386(5)
C6 H6 0.9500
C6 C7 1.380(5)
C7 H7 0.9500
C7 C8 1.382(5)
C8 H8 0.9500
C9 H9A 0.9900
C9 H9B 0.9900
C9 C10 1.495(5)
C10 H10A 0.9800
C10 H10B 0.9800
C10 H10C 0.9800
C11 C12 1.392(4)
C11 C16 1.380(4)
C12 H12 0.9500
C12 C13 1.379(5)
C13 H13 0.9500
C13 C14 1.384(4)
C14 C15 1.381(5)
C15 H15 0.9500
C15 C16 1.396(5)
C16 H16 0.9500
C17 H17A 0.9800
C17 H17B 0.9800
C17 H17C 0.9800

loop_
_geom_hbond_atom_site_label_D
_geom_hbond_atom_site_label_H
_geom_hbond_atom_site_label_A
_geom_hbond_distance_DH
_geom_hbond_distance_HA
_geom_hbond_distance_DA
_geom_hbond_angle_DHA
_geom_hbond_publ_flag
N2 H2 O2 0.89(4) 2.02(3) 2.657(4) 127(3) yes

loop_
_twin_individual_id
_twin_individual_mass_fraction_refined
1 -1.0(17)
2 2.0(17)
